data_7050839
loop_
_publ_author_name
'Hartinger, Christian G.'
'Nazarov, Alexey A.'
'Arion, Vladimir B.'
'Giester, Gerald'
'Jakupec, Michael'
'Galanski, Markus'
'Keppler, Bernhard K.'

_publ_section_title
;
 Novel glucose-ferrocenyl derivatives: synthesis and properties
;
_journal_issue 6
_journal_name_full 'New Journal of Chemistry'
_journal_page_first 671
_journal_paper_doi 10.1039/b200701k
_journal_volume 26
_journal_year 2002
_chemical_formula_moiety 'C19 H20 Fe O8 . H2O'
_chemical_formula_sum 'C19 H22 Fe O9'
_chemical_formula_weight 450.22
_chemical_name_systematic
; 
2,3-{(R,S)-(ferrocene-1,1'-dicarbonyl)}-O-methyl-alpha-D-glucopyranoside 
;
_space_group_IT_number 4
_symmetry_space_group_name_Hall 'P 2yb'
_symmetry_space_group_name_H-M 'P 1 21 1'
_atom_sites_solution_hydrogens geom
_atom_sites_solution_primary direct
_atom_sites_solution_secondary difmap
_audit_creation_method SHELXL-97
_cell_angle_alpha 90.00
_cell_angle_beta 93.44(3)
_cell_angle_gamma 90.00
_cell_formula_units_Z 2
_cell_length_a 5.8080(10)
_cell_length_b 10.750(2)
_cell_length_c 14.772(3)
_cell_measurement_temperature 120(2)
_cell_volume 920.6(3)
_computing_structure_refinement 'SHELXL-97 (Sheldrick, 1997)'
_computing_structure_solution 'SHELXS-97 (Sheldrick, 1990)'
_diffrn_ambient_temperature 120(2)
_diffrn_measured_fraction_theta_full 0.999
_diffrn_measured_fraction_theta_max 0.999
_diffrn_measurement_device_type 'Nonius Kappa CCD'
_diffrn_radiation_monochromator graphite
_diffrn_radiation_source 'fine-focus sealed tube'
_diffrn_radiation_type MoK\a
_diffrn_radiation_wavelength 0.71073
_diffrn_reflns_av_R_equivalents 0.0000
_diffrn_reflns_av_sigmaI/netI 0.0319
_diffrn_reflns_limit_h_max 7
_diffrn_reflns_limit_h_min -7
_diffrn_reflns_limit_k_max 14
_diffrn_reflns_limit_k_min -14
_diffrn_reflns_limit_l_max 19
_diffrn_reflns_limit_l_min -19
_diffrn_reflns_number 4543
_diffrn_reflns_theta_full 28.28
_diffrn_reflns_theta_max 28.28
_diffrn_reflns_theta_min 2.34
_exptl_absorpt_coefficient_mu 0.872
_exptl_crystal_colour yellow
_exptl_crystal_density_diffrn 1.624
_exptl_crystal_density_meas ?
_exptl_crystal_density_method .
_exptl_crystal_F_000 468
_exptl_crystal_size_max 0.29
_exptl_crystal_size_mid 0.13
_exptl_crystal_size_min 0.11
_refine_diff_density_max 0.297
_refine_diff_density_min -0.292
_refine_diff_density_rms 0.051
_refine_ls_abs_structure_details 'Flack H D (1983), Acta Cryst. A39, 876-881'
_refine_ls_abs_structure_Flack -0.001(10)
_refine_ls_extinction_coef 0.0075(10)
_refine_ls_extinction_expression Fc^*^=kFc[1+0.001xFc^2^\l^3^/sin(2\q)]^-1/4^
_refine_ls_extinction_method SHELXL
_refine_ls_goodness_of_fit_ref 1.042
_refine_ls_hydrogen_treatment mixed
_refine_ls_matrix_type full
_refine_ls_number_parameters 274
_refine_ls_number_reflns 4543
_refine_ls_number_restraints 1
_refine_ls_restrained_S_all 1.042
_refine_ls_R_factor_all 0.0309
_refine_ls_R_factor_gt 0.0272
_refine_ls_shift/su_max 0.077
_refine_ls_shift/su_mean 0.002
_refine_ls_structure_factor_coef Fsqd
_refine_ls_weighting_details 'w=1/[\s^2^(Fo^2^)+(0.0285P)^2^+0.3399P] where P=(Fo^2^+2Fc^2^)/3'
_refine_ls_weighting_scheme calc
_refine_ls_wR_factor_gt 0.0622
_refine_ls_wR_factor_ref 0.0635
_reflns_number_gt 4268
_reflns_number_total 4543
_reflns_threshold_expression >2sigma(I)
_cod_data_source_file b200701k.txt
_cod_data_source_block ch14
_cod_depositor_comments
;
The following automatic conversions were performed:

'_refine_ls_weighting_scheme' value 'calc
w=1/[\s^2^(Fo^2^)+(0.0285P)^2^+0.3399P] where P=(Fo^2^+2Fc^2^)/3' was
changed to 'calc'. New tag '_refine_ls_weighting_details' was
created. The value of the new tag was set to
'w=1/[\s^2^(Fo^2^)+(0.0285P)^2^+0.3399P] where P=(Fo^2^+2Fc^2^)/3'.

Automatic conversion script
Id: cif_fix_values 3143 2015-03-26 13:38:13Z robertas 
;
_cod_database_code 7050839

loop_
_symmetry_equiv_pos_as_xyz
'x, y, z'
'-x, y+1/2, -z'

loop_
_atom_site_label
_atom_site_type_symbol
_atom_site_fract_x
_atom_site_fract_y
_atom_site_fract_z
_atom_site_U_iso_or_equiv
_atom_site_adp_type
_atom_site_occupancy
_atom_site_calc_flag
_atom_site_refinement_flags
_atom_site_disorder_assembly
_atom_site_disorder_group
Fe1 Fe 0.19795(4) 0.49771(3) 0.097318(16) 0.01304(7) Uani 1 d . . .
O1 O 0.4895(2) 0.80714(14) 0.11618(10) 0.0219(3) Uani 1 d . . .
O2 O 0.1416(2) 0.82080(12) 0.17778(9) 0.0151(3) Uani 1 d . . .
O3 O 0.2586(2) 1.03903(12) 0.36575(9) 0.0153(3) Uani 1 d . . .
O4 O -0.09197(19) 0.98645(15) 0.28724(8) 0.0174(3) Uani 1 d . . .
O5 O 0.6087(2) 1.01819(13) 0.50684(9) 0.0203(3) Uani 1 d . . .
H50 H 0.6749 1.0667 0.5424 0.030 Uiso 1 calc R . .
O6 O 0.2316(2) 0.75305(12) 0.49962(9) 0.0186(3) Uani 1 d . . .
H6 H 0.2805 0.6819 0.4953 0.028 Uiso 1 calc R . .
O7 O 0.2857(2) 0.66202(12) 0.31116(9) 0.0144(3) Uani 1 d . . .
O8 O -0.0662(2) 0.57073(13) 0.31266(10) 0.0220(3) Uani 1 d . . .
C1 C 0.1805(3) 0.67956(18) 0.05938(12) 0.0142(4) Uani 1 d . . .
C2 C -0.0475(3) 0.62858(18) 0.06449(13) 0.0155(4) Uani 1 d . . .
H2 H -0.1599 0.6558 0.1022 0.019 Uiso 1 calc R . .
C3 C -0.0692(3) 0.52888(16) 0.00132(12) 0.0167(4) Uani 1 d . . .
H3 H -0.2000 0.4801 -0.0099 0.020 Uiso 1 calc R . .
C4 C 0.1424(3) 0.51597(19) -0.04200(12) 0.0172(4) Uani 1 d . . .
H4 H 0.1740 0.4571 -0.0857 0.021 Uiso 1 calc R . .
C5 C 0.2968(3) 0.60910(17) -0.00641(13) 0.0163(4) Uani 1 d . . .
H5 H 0.4469 0.6220 -0.0230 0.020 Uiso 1 calc R . .
C6 C 0.2910(3) 0.77399(17) 0.11889(12) 0.0145(4) Uani 1 d . . .
C7 C 0.2447(3) 0.87084(17) 0.26120(12) 0.0140(4) Uani 1 d . . .
H7 H 0.4122 0.8770 0.2574 0.017 Uiso 1 calc R . .
C8 C 0.1462(3) 0.9975(2) 0.28273(10) 0.0144(3) Uani 1 d . . .
H8 H 0.1793 1.0558 0.2342 0.017 Uiso 1 calc R . .
C9 C 0.2276(3) 0.95872(17) 0.44328(12) 0.0152(4) Uani 1 d . . .
H9 H 0.0643 0.9590 0.4566 0.018 Uiso 1 calc R . .
C10 C 0.3012(3) 0.82535(17) 0.42509(13) 0.0150(4) Uani 1 d . . .
H10 H 0.4693 0.8217 0.4227 0.018 Uiso 1 calc R . .
C11 C 0.1892(3) 0.78085(17) 0.33606(13) 0.0142(4) Uani 1 d . . .
H11 H 0.0219 0.7739 0.3401 0.017 Uiso 1 calc R . .
C12 C -0.2109(3) 1.10275(18) 0.28443(14) 0.0205(4) Uani 1 d . . .
H12A H -0.1284 1.1613 0.3233 0.031 Uiso 1 calc R . .
H12B H -0.3634 1.0914 0.3047 0.031 Uiso 1 calc R . .
H12C H -0.2207 1.1338 0.2234 0.031 Uiso 1 calc R . .
C13 C 0.3677(3) 1.0148(2) 0.52318(12) 0.0182(4) Uani 1 d . . .
H13A H 0.3137 1.0986 0.5339 0.022 Uiso 1 calc R . .
H13B H 0.3454 0.9659 0.5771 0.022 Uiso 1 calc R . .
C14 C 0.1301(3) 0.57057(17) 0.29018(12) 0.0147(4) Uani 1 d . . .
C15 C 0.2289(3) 0.47364(15) 0.23429(12) 0.0134(4) Uani 1 d . . .
C16 C 0.0949(3) 0.37511(17) 0.19301(12) 0.0169(4) Uani 1 d . . .
H16 H -0.0571 0.3558 0.2039 0.020 Uiso 1 calc R . .
C17 C 0.2353(4) 0.31189(19) 0.13229(13) 0.0189(4) Uani 1 d . . .
H17 H 0.1916 0.2433 0.0969 0.023 Uiso 1 calc R . .
C18 C 0.4542(3) 0.37151(18) 0.13486(13) 0.0183(4) Uani 1 d . . .
H18 H 0.5777 0.3487 0.1012 0.022 Uiso 1 calc R . .
C19 C 0.4528(3) 0.47201(16) 0.19761(12) 0.0163(4) Uani 1 d . . .
H19 H 0.5740 0.5264 0.2122 0.020 Uiso 1 calc R . .
O9 O 0.8113(3) 0.80752(15) 0.57304(12) 0.0275(3) Uani 1 d . . .
H91 H 0.930(5) 0.792(3) 0.5539(18) 0.034(8) Uiso 1 d . . .
H92 H 0.758(6) 0.732(3) 0.593(2) 0.055(10) Uiso 1 d . . .

loop_
_atom_site_aniso_label
_atom_site_aniso_U_11
_atom_site_aniso_U_22
_atom_site_aniso_U_33
_atom_site_aniso_U_23
_atom_site_aniso_U_13
_atom_site_aniso_U_12
Fe1 0.01318(11) 0.01242(11) 0.01347(11) -0.00013(11) 0.00051(8) 0.00030(11)
O1 0.0191(7) 0.0224(7) 0.0249(7) -0.0040(6) 0.0073(6) -0.0068(6)
O2 0.0140(6) 0.0166(6) 0.0146(6) -0.0021(5) 0.0003(5) 0.0010(5)
O3 0.0181(6) 0.0124(6) 0.0154(6) -0.0010(5) 0.0017(5) -0.0016(5)
O4 0.0138(5) 0.0148(6) 0.0235(6) -0.0009(6) 0.0011(5) 0.0015(6)
O5 0.0190(6) 0.0185(9) 0.0233(7) -0.0042(6) 0.0003(5) -0.0031(6)
O6 0.0277(7) 0.0129(7) 0.0156(6) 0.0017(5) 0.0045(5) 0.0030(6)
O7 0.0146(6) 0.0106(6) 0.0180(6) -0.0026(5) 0.0003(5) -0.0001(5)
O8 0.0184(7) 0.0220(7) 0.0266(7) -0.0037(6) 0.0089(6) -0.0049(6)
C1 0.0159(9) 0.0140(9) 0.0127(9) 0.0030(7) 0.0017(7) 0.0015(7)
C2 0.0144(9) 0.0160(9) 0.0162(9) 0.0015(7) 0.0012(7) 0.0018(7)
C3 0.0157(9) 0.0168(10) 0.0171(9) -0.0005(7) -0.0030(7) -0.0012(7)
C4 0.0201(8) 0.0195(12) 0.0118(8) 0.0000(7) -0.0003(6) 0.0022(8)
C5 0.0166(9) 0.0165(9) 0.0160(9) 0.0019(7) 0.0030(7) 0.0017(7)
C6 0.0184(9) 0.0121(8) 0.0134(8) 0.0044(7) 0.0034(7) 0.0008(7)
C7 0.0139(8) 0.0143(9) 0.0137(8) -0.0024(7) 0.0004(7) -0.0010(7)
C8 0.0146(7) 0.0140(7) 0.0148(7) 0.0011(9) 0.0015(6) -0.0022(9)
C9 0.0158(8) 0.0144(8) 0.0157(9) 0.0000(6) 0.0036(7) 0.0000(7)
C10 0.0149(9) 0.0137(9) 0.0165(9) 0.0015(7) 0.0020(7) 0.0003(7)
C11 0.0139(8) 0.0106(8) 0.0181(9) -0.0017(7) 0.0012(7) 0.0028(7)
C12 0.0176(10) 0.0171(9) 0.0267(10) -0.0007(8) 0.0011(8) 0.0031(8)
C13 0.0204(9) 0.0165(11) 0.0178(8) -0.0029(8) 0.0033(7) 0.0001(8)
C14 0.0192(9) 0.0118(9) 0.0131(8) 0.0008(7) 0.0011(7) -0.0019(7)
C15 0.0164(8) 0.0102(10) 0.0135(8) 0.0026(6) -0.0003(6) 0.0001(7)
C16 0.0216(10) 0.0129(8) 0.0160(9) 0.0023(7) -0.0004(7) -0.0015(8)
C17 0.0236(10) 0.0131(9) 0.0195(10) -0.0002(8) -0.0034(8) 0.0015(8)
C18 0.0189(9) 0.0169(9) 0.0191(9) 0.0014(8) 0.0014(7) 0.0052(8)
C19 0.0141(8) 0.0171(11) 0.0172(8) 0.0016(7) -0.0026(7) 0.0002(7)
O9 0.0227(8) 0.0222(8) 0.0382(9) 0.0060(7) 0.0074(7) 0.0005(7)

loop_
_atom_type_symbol
_atom_type_description
_atom_type_scat_dispersion_real
_atom_type_scat_dispersion_imag
_atom_type_scat_source
C C 0.0033 0.0016 'International Tables Vol C Tables 4.2.6.8 and 6.1.1.4'
H H 0.0000 0.0000 'International Tables Vol C Tables 4.2.6.8 and 6.1.1.4'
O O 0.0106 0.0060 'International Tables Vol C Tables 4.2.6.8 and 6.1.1.4'
Fe Fe 0.3463 0.8444 'International Tables Vol C Tables 4.2.6.8 and 6.1.1.4'

loop_
_geom_angle_atom_site_label_1
_geom_angle_atom_site_label_2
_geom_angle_atom_site_label_3
_geom_angle
_geom_angle_site_symmetry_1
_geom_angle_site_symmetry_3
_geom_angle_publ_flag
C1 Fe1 C15 113.30(7) . . ?
C1 Fe1 C2 41.36(7) . . ?
C15 Fe1 C2 110.03(8) . . ?
C1 Fe1 C16 142.80(8) . . ?
C15 Fe1 C16 40.96(7) . . ?
C2 Fe1 C16 112.25(8) . . ?
C1 Fe1 C19 110.53(7) . . ?
C15 Fe1 C19 41.22(7) . . ?
C2 Fe1 C19 136.79(8) . . ?
C16 Fe1 C19 69.06(7) . . ?
C1 Fe1 C5 41.04(7) . . ?
C15 Fe1 C5 143.44(7) . . ?
C2 Fe1 C5 69.10(8) . . ?
C16 Fe1 C5 175.26(8) . . ?
C19 Fe1 C5 113.32(8) . . ?
C1 Fe1 C18 136.76(8) . . ?
C15 Fe1 C18 68.32(8) . . ?
C2 Fe1 C18 177.18(8) . . ?
C16 Fe1 C18 68.15(8) . . ?
C19 Fe1 C18 40.49(7) . . ?
C5 Fe1 C18 110.75(8) . . ?
C1 Fe1 C3 68.41(7) . . ?
C15 Fe1 C3 136.09(8) . . ?
C2 Fe1 C3 40.51(7) . . ?
C16 Fe1 C3 109.85(8) . . ?
C19 Fe1 C3 176.84(8) . . ?
C5 Fe1 C3 67.99(8) . . ?
C18 Fe1 C3 142.24(8) . . ?
C1 Fe1 C17 176.44(8) . . ?
C15 Fe1 C17 68.17(7) . . ?
C2 Fe1 C17 141.75(8) . . ?
C16 Fe1 C17 40.35(8) . . ?
C19 Fe1 C17 68.25(7) . . ?
C5 Fe1 C17 135.95(8) . . ?
C18 Fe1 C17 40.22(8) . . ?
C3 Fe1 C17 113.00(8) . . ?
C1 Fe1 C4 68.49(8) . . ?
C15 Fe1 C4 175.73(8) . . ?
C2 Fe1 C4 68.53(8) . . ?
C16 Fe1 C4 135.36(8) . . ?
C19 Fe1 C4 142.46(7) . . ?
C5 Fe1 C4 40.35(8) . . ?
C18 Fe1 C4 113.29(8) . . ?
C3 Fe1 C4 40.32(7) . . ?
C17 Fe1 C4 110.28(8) . . ?
C6 O2 C7 115.87(14) . . ?
C8 O3 C9 114.78(14) . . ?
C8 O4 C12 113.83(16) . . ?
C13 O5 H5 109.5 . . ?
C10 O6 H6 109.5 . . ?
C14 O7 C11 115.68(14) . . ?
C5 C1 C2 107.88(16) . . ?
C5 C1 C6 124.43(16) . . ?
C2 C1 C6 127.14(17) . . ?
C5 C1 Fe1 70.20(11) . . ?
C2 C1 Fe1 69.55(11) . . ?
C6 C1 Fe1 119.18(13) . . ?
C3 C2 C1 107.36(17) . . ?
C3 C2 Fe1 70.70(11) . . ?
C1 C2 Fe1 69.09(11) . . ?
C3 C2 H2 126.3 . . ?
C1 C2 H2 126.3 . . ?
Fe1 C2 H2 125.5 . . ?
C2 C3 C4 108.83(17) . . ?
C2 C3 Fe1 68.79(10) . . ?
C4 C3 Fe1 70.12(10) . . ?
C2 C3 H3 125.6 . . ?
C4 C3 H3 125.6 . . ?
Fe1 C3 H3 127.1 . . ?
C5 C4 C3 107.85(16) . . ?
C5 C4 Fe1 69.08(10) . . ?
C3 C4 Fe1 69.56(10) . . ?
C5 C4 H4 126.1 . . ?
C3 C4 H4 126.1 . . ?
Fe1 C4 H4 126.8 . . ?
C4 C5 C1 108.07(16) . . ?
C4 C5 Fe1 70.57(11) . . ?
C1 C5 Fe1 68.77(11) . . ?
C4 C5 H5 126.0 . . ?
C1 C5 H5 126.0 . . ?
Fe1 C5 H5 126.3 . . ?
O1 C6 O2 123.88(17) . . ?
O1 C6 C1 124.64(17) . . ?
O2 C6 C1 111.48(15) . . ?
O2 C7 C8 111.81(14) . . ?
O2 C7 C11 106.82(14) . . ?
C8 C7 C11 108.64(15) . . ?
O2 C7 H7 109.8 . . ?
C8 C7 H7 109.8 . . ?
C11 C7 H7 109.8 . . ?
O4 C8 O3 112.96(13) . . ?
O4 C8 C7 108.76(17) . . ?
O3 C8 C7 107.59(14) . . ?
O4 C8 H8 109.2 . . ?
O3 C8 H8 109.2 . . ?
C7 C8 H8 109.2 . . ?
O3 C9 C13 106.89(15) . . ?
O3 C9 C10 111.73(14) . . ?
C13 C9 C10 111.56(16) . . ?
O3 C9 H9 108.9 . . ?
C13 C9 H9 108.9 . . ?
C10 C9 H9 108.9 . . ?
O6 C10 C11 111.89(15) . . ?
O6 C10 C9 106.33(14) . . ?
C11 C10 C9 109.93(15) . . ?
O6 C10 H10 109.5 . . ?
C11 C10 H10 109.5 . . ?
C9 C10 H10 109.5 . . ?
O7 C11 C10 110.31(14) . . ?
O7 C11 C7 105.92(14) . . ?
C10 C11 C7 109.48(15) . . ?
O7 C11 H11 110.3 . . ?
C10 C11 H11 110.3 . . ?
C7 C11 H11 110.3 . . ?
O4 C12 H12A 109.5 . . ?
O4 C12 H12B 109.5 . . ?
H12A C12 H12B 109.5 . . ?
O4 C12 H12C 109.5 . . ?
H12A C12 H12C 109.5 . . ?
H12B C12 H12C 109.5 . . ?
O5 C13 C9 111.24(15) . . ?
O5 C13 H13A 109.4 . . ?
C9 C13 H13A 109.4 . . ?
O5 C13 H13B 109.4 . . ?
C9 C13 H13B 109.4 . . ?
H13A C13 H13B 108.0 . . ?
O8 C14 O7 124.25(17) . . ?
O8 C14 C15 124.32(17) . . ?
O7 C14 C15 111.40(15) . . ?
C16 C15 C19 108.18(15) . . ?
C16 C15 C14 123.00(16) . . ?
C19 C15 C14 127.84(16) . . ?
C16 C15 Fe1 69.94(10) . . ?
C19 C15 Fe1 69.85(10) . . ?
C14 C15 Fe1 117.02(12) . . ?
C17 C16 C15 107.76(17) . . ?
C17 C16 Fe1 70.70(11) . . ?
C15 C16 Fe1 69.10(10) . . ?
C17 C16 H16 126.1 . . ?
C15 C16 H16 126.1 . . ?
Fe1 C16 H16 125.7 . . ?
C16 C17 C18 108.28(18) . . ?
C16 C17 Fe1 68.95(11) . . ?
C18 C17 Fe1 69.65(12) . . ?
C16 C17 H17 125.9 . . ?
C18 C17 H17 125.9 . . ?
Fe1 C17 H17 127.1 . . ?
C17 C18 C19 108.62(17) . . ?
C17 C18 Fe1 70.13(11) . . ?
C19 C18 Fe1 69.16(10) . . ?
C17 C18 H18 125.7 . . ?
C19 C18 H18 125.7 . . ?
Fe1 C18 H18 126.6 . . ?
C18 C19 C15 107.16(16) . . ?
C18 C19 Fe1 70.35(10) . . ?
C15 C19 Fe1 68.93(10) . . ?
C18 C19 H19 126.4 . . ?
C15 C19 H19 126.4 . . ?
Fe1 C19 H19 125.9 . . ?
H91 O9 H92 104(3) . . ?

loop_
_geom_bond_atom_site_label_1
_geom_bond_atom_site_label_2
_geom_bond_distance
_geom_bond_site_symmetry_2
_geom_bond_publ_flag
Fe1 C1 2.0344(19) . ?
Fe1 C15 2.0371(18) . ?
Fe1 C2 2.0406(19) . ?
Fe1 C16 2.0482(19) . ?
Fe1 C19 2.0493(19) . ?
Fe1 C5 2.0535(19) . ?
Fe1 C18 2.0650(19) . ?
Fe1 C3 2.0658(19) . ?
Fe1 C17 2.071(2) . ?
Fe1 C4 2.0732(18) . ?
O1 C6 1.209(2) . ?
O2 C6 1.361(2) . ?
O2 C7 1.441(2) . ?
O3 C8 1.426(2) . ?
O3 C9 1.454(2) . ?
O4 C8 1.3938(19) . ?
O4 C12 1.428(2) . ?
O5 C13 1.435(2) . ?
O5 H5 0.8200 . ?
O6 C10 1.426(2) . ?
O6 H6 0.8200 . ?
O7 C14 1.358(2) . ?
O7 C11 1.451(2) . ?
O8 C14 1.206(2) . ?
C1 C5 1.433(3) . ?
C1 C2 1.439(3) . ?
C1 C6 1.466(3) . ?
C2 C3 1.422(3) . ?
C2 H2 0.9300 . ?
C3 C4 1.426(3) . ?
C3 H3 0.9300 . ?
C4 C5 1.423(3) . ?
C4 H4 0.9300 . ?
C5 H5 0.9300 . ?
C7 C8 1.518(3) . ?
C7 C11 1.518(3) . ?
C7 H7 0.9800 . ?
C8 H8 0.9800 . ?
C9 C13 1.518(3) . ?
C9 C10 1.525(3) . ?
C9 H9 0.9800 . ?
C10 C11 1.510(3) . ?
C10 H10 0.9800 . ?
C11 H11 0.9800 . ?
C12 H12A 0.9600 . ?
C12 H12B 0.9600 . ?
C12 H12C 0.9600 . ?
C13 H13A 0.9700 . ?
C13 H13B 0.9700 . ?
C14 C15 1.468(2) . ?
C15 C16 1.429(3) . ?
C15 C19 1.439(3) . ?
C16 C17 1.421(3) . ?
C16 H16 0.9300 . ?
C17 C18 1.422(3) . ?
C17 H17 0.9300 . ?
C18 C19 1.424(3) . ?
C18 H18 0.9300 . ?
C19 H19 0.9300 . ?
O9 H91 0.78(3) . ?
O9 H92 0.93(4) . ?

loop_
_geom_torsion_atom_site_label_1
_geom_torsion_atom_site_label_2
_geom_torsion_atom_site_label_3
_geom_torsion_atom_site_label_4
_geom_torsion
_geom_torsion_site_symmetry_1
_geom_torsion_site_symmetry_2
_geom_torsion_site_symmetry_3
_geom_torsion_site_symmetry_4
_geom_torsion_publ_flag
C15 Fe1 C1 C5 146.84(11) . . . . ?
C2 Fe1 C1 C5 -118.85(15) . . . . ?
C16 Fe1 C1 C5 -175.58(13) . . . . ?
C19 Fe1 C1 C5 102.34(12) . . . . ?
C18 Fe1 C1 C5 64.27(15) . . . . ?
C3 Fe1 C1 C5 -80.84(12) . . . . ?
C17 Fe1 C1 C5 33.1(13) . . . . ?
C4 Fe1 C1 C5 -37.35(11) . . . . ?
C15 Fe1 C1 C2 -94.30(12) . . . . ?
C16 Fe1 C1 C2 -56.73(17) . . . . ?
C19 Fe1 C1 C2 -138.81(11) . . . . ?
C5 Fe1 C1 C2 118.85(15) . . . . ?
C18 Fe1 C1 C2 -176.88(12) . . . . ?
C3 Fe1 C1 C2 38.01(11) . . . . ?
C17 Fe1 C1 C2 152.0(13) . . . . ?
C4 Fe1 C1 C2 81.50(12) . . . . ?
C15 Fe1 C1 C6 27.69(16) . . . . ?
C2 Fe1 C1 C6 121.99(19) . . . . ?
C16 Fe1 C1 C6 65.27(19) . . . . ?
C19 Fe1 C1 C6 -16.81(16) . . . . ?
C5 Fe1 C1 C6 -119.16(19) . . . . ?
C18 Fe1 C1 C6 -54.89(19) . . . . ?
C3 Fe1 C1 C6 160.00(16) . . . . ?
C17 Fe1 C1 C6 -86.0(13) . . . . ?
C4 Fe1 C1 C6 -156.50(16) . . . . ?
C5 C1 C2 C3 -0.7(2) . . . . ?
C6 C1 C2 C3 -172.38(17) . . . . ?
Fe1 C1 C2 C3 -60.65(13) . . . . ?
C5 C1 C2 Fe1 59.98(13) . . . . ?
C6 C1 C2 Fe1 -111.73(19) . . . . ?
C1 Fe1 C2 C3 118.18(16) . . . . ?
C15 Fe1 C2 C3 -138.92(11) . . . . ?
C16 Fe1 C2 C3 -94.93(12) . . . . ?
C19 Fe1 C2 C3 -177.55(12) . . . . ?
C5 Fe1 C2 C3 80.18(12) . . . . ?
C18 Fe1 C2 C3 167.5(16) . . . . ?
C17 Fe1 C2 C3 -59.12(17) . . . . ?
C4 Fe1 C2 C3 36.77(11) . . . . ?
C15 Fe1 C2 C1 102.90(11) . . . . ?
C16 Fe1 C2 C1 146.89(11) . . . . ?
C19 Fe1 C2 C1 64.27(15) . . . . ?
C5 Fe1 C2 C1 -38.00(11) . . . . ?
C18 Fe1 C2 C1 49.3(17) . . . . ?
C3 Fe1 C2 C1 -118.18(16) . . . . ?
C17 Fe1 C2 C1 -177.30(13) . . . . ?
C4 Fe1 C2 C1 -81.41(12) . . . . ?
C1 C2 C3 C4 0.8(2) . . . . ?
Fe1 C2 C3 C4 -58.82(13) . . . . ?
C1 C2 C3 Fe1 59.63(12) . . . . ?
C1 Fe1 C3 C2 -38.79(11) . . . . ?
C15 Fe1 C3 C2 62.89(15) . . . . ?
C16 Fe1 C3 C2 101.38(12) . . . . ?
C19 Fe1 C3 C2 32.1(14) . . . . ?
C5 Fe1 C3 C2 -83.14(12) . . . . ?
C18 Fe1 C3 C2 -179.00(13) . . . . ?
C17 Fe1 C3 C2 144.75(11) . . . . ?
C4 Fe1 C3 C2 -120.57(16) . . . . ?
C1 Fe1 C3 C4 81.78(12) . . . . ?
C15 Fe1 C3 C4 -176.55(12) . . . . ?
C2 Fe1 C3 C4 120.57(16) . . . . ?
C16 Fe1 C3 C4 -138.06(12) . . . . ?
C19 Fe1 C3 C4 152.6(13) . . . . ?
C5 Fe1 C3 C4 37.42(12) . . . . ?
C18 Fe1 C3 C4 -58.44(17) . . . . ?
C17 Fe1 C3 C4 -94.69(12) . . . . ?
C2 C3 C4 C5 -0.6(2) . . . . ?
Fe1 C3 C4 C5 -58.65(13) . . . . ?
C2 C3 C4 Fe1 58.01(13) . . . . ?
C1 Fe1 C4 C5 37.97(11) . . . . ?
C15 Fe1 C4 C5 153.6(10) . . . . ?
C2 Fe1 C4 C5 82.58(12) . . . . ?
C16 Fe1 C4 C5 -177.01(12) . . . . ?
C19 Fe1 C4 C5 -58.10(17) . . . . ?
C18 Fe1 C4 C5 -95.10(12) . . . . ?
C3 Fe1 C4 C5 119.52(16) . . . . ?
C17 Fe1 C4 C5 -138.45(12) . . . . ?
C1 Fe1 C4 C3 -81.55(12) . . . . ?
C15 Fe1 C4 C3 34.1(11) . . . . ?
C2 Fe1 C4 C3 -36.94(11) . . . . ?
C16 Fe1 C4 C3 63.48(15) . . . . ?
C19 Fe1 C4 C3 -177.62(12) . . . . ?
C5 Fe1 C4 C3 -119.52(16) . . . . ?
C18 Fe1 C4 C3 145.38(11) . . . . ?
C17 Fe1 C4 C3 102.03(12) . . . . ?
C3 C4 C5 C1 0.2(2) . . . . ?
Fe1 C4 C5 C1 -58.73(13) . . . . ?
C3 C4 C5 Fe1 58.95(13) . . . . ?
C2 C1 C5 C4 0.3(2) . . . . ?
C6 C1 C5 C4 172.28(17) . . . . ?
Fe1 C1 C5 C4 59.86(13) . . . . ?
C2 C1 C5 Fe1 -59.58(13) . . . . ?
C6 C1 C5 Fe1 112.42(18) . . . . ?
C1 Fe1 C5 C4 -119.33(15) . . . . ?
C15 Fe1 C5 C4 -176.82(13) . . . . ?
C2 Fe1 C5 C4 -81.05(12) . . . . ?
C16 Fe1 C5 C4 26.4(10) . . . . ?
C19 Fe1 C5 C4 145.72(11) . . . . ?
C18 Fe1 C5 C4 101.96(12) . . . . ?
C3 Fe1 C5 C4 -37.39(11) . . . . ?
C17 Fe1 C5 C4 63.47(15) . . . . ?
C15 Fe1 C5 C1 -57.48(16) . . . . ?
C2 Fe1 C5 C1 38.28(11) . . . . ?
C16 Fe1 C5 C1 145.7(10) . . . . ?
C19 Fe1 C5 C1 -94.95(12) . . . . ?
C18 Fe1 C5 C1 -138.71(11) . . . . ?
C3 Fe1 C5 C1 81.94(11) . . . . ?
C17 Fe1 C5 C1 -177.20(12) . . . . ?
C4 Fe1 C5 C1 119.33(15) . . . . ?
C7 O2 C6 O1 -25.8(2) . . . . ?
C7 O2 C6 C1 154.55(15) . . . . ?
C5 C1 C6 O1 3.7(3) . . . . ?
C2 C1 C6 O1 174.12(18) . . . . ?
Fe1 C1 C6 O1 88.7(2) . . . . ?
C5 C1 C6 O2 -176.65(16) . . . . ?
C2 C1 C6 O2 -6.2(3) . . . . ?
Fe1 C1 C6 O2 -91.68(16) . . . . ?
C6 O2 C7 C8 132.66(16) . . . . ?
C6 O2 C7 C11 -108.61(16) . . . . ?
C12 O4 C8 O3 75.5(2) . . . . ?
C12 O4 C8 C7 -165.14(15) . . . . ?
C9 O3 C8 O4 59.7(2) . . . . ?
C9 O3 C8 C7 -60.36(18) . . . . ?
O2 C7 C8 O4 57.47(18) . . . . ?
C11 C7 C8 O4 -60.17(17) . . . . ?
O2 C7 C8 O3 -179.85(13) . . . . ?
C11 C7 C8 O3 62.50(18) . . . . ?
C8 O3 C9 C13 177.41(14) . . . . ?
C8 O3 C9 C10 55.1(2) . . . . ?
O3 C9 C10 O6 -171.67(14) . . . . ?
C13 C9 C10 O6 68.74(18) . . . . ?
O3 C9 C10 C11 -50.4(2) . . . . ?
C13 C9 C10 C11 -169.97(16) . . . . ?
C14 O7 C11 C10 128.27(16) . . . . ?
C14 O7 C11 C7 -113.34(16) . . . . ?
O6 C10 C11 O7 -71.09(19) . . . . ?
C9 C10 C11 O7 171.01(14) . . . . ?
O6 C10 C11 C7 172.73(14) . . . . ?
C9 C10 C11 C7 54.83(19) . . . . ?
O2 C7 C11 O7 58.73(17) . . . . ?
C8 C7 C11 O7 179.50(13) . . . . ?
O2 C7 C11 C10 177.66(14) . . . . ?
C8 C7 C11 C10 -61.57(18) . . . . ?
O3 C9 C13 O5 -61.81(19) . . . . ?
C10 C9 C13 O5 60.6(2) . . . . ?
C11 O7 C14 O8 -19.9(3) . . . . ?
C11 O7 C14 C15 158.28(14) . . . . ?
O8 C14 C15 C16 6.4(3) . . . . ?
O7 C14 C15 C16 -171.74(16) . . . . ?
O8 C14 C15 C19 173.73(19) . . . . ?
O7 C14 C15 C19 -4.5(3) . . . . ?
O8 C14 C15 Fe1 89.1(2) . . . . ?
O7 C14 C15 Fe1 -89.09(16) . . . . ?
C1 Fe1 C15 C16 145.77(11) . . . . ?
C2 Fe1 C15 C16 101.24(12) . . . . ?
C19 Fe1 C15 C16 -119.19(14) . . . . ?
C5 Fe1 C15 C16 -177.15(13) . . . . ?
C18 Fe1 C15 C16 -81.20(12) . . . . ?
C3 Fe1 C15 C16 63.26(14) . . . . ?
C17 Fe1 C15 C16 -37.74(11) . . . . ?
C4 Fe1 C15 C16 31.7(11) . . . . ?
C1 Fe1 C15 C19 -95.03(11) . . . . ?
C2 Fe1 C15 C19 -139.57(10) . . . . ?
C16 Fe1 C15 C19 119.19(14) . . . . ?
C5 Fe1 C15 C19 -57.96(16) . . . . ?
C18 Fe1 C15 C19 37.99(10) . . . . ?
C3 Fe1 C15 C19 -177.55(11) . . . . ?
C17 Fe1 C15 C19 81.46(11) . . . . ?
C4 Fe1 C15 C19 150.9(11) . . . . ?
C1 Fe1 C15 C14 28.09(16) . . . . ?
C2 Fe1 C15 C14 -16.45(15) . . . . ?
C16 Fe1 C15 C14 -117.69(18) . . . . ?
C19 Fe1 C15 C14 123.12(18) . . . . ?
C5 Fe1 C15 C14 65.16(19) . . . . ?
C18 Fe1 C15 C14 161.11(16) . . . . ?
C3 Fe1 C15 C14 -54.43(18) . . . . ?
C17 Fe1 C15 C14 -155.42(15) . . . . ?
C4 Fe1 C15 C14 -86.0(11) . . . . ?
C19 C15 C16 C17 0.8(2) . . . . ?
C14 C15 C16 C17 170.26(16) . . . . ?
Fe1 C15 C16 C17 60.41(13) . . . . ?
C19 C15 C16 Fe1 -59.60(12) . . . . ?
C14 C15 C16 Fe1 109.85(16) . . . . ?
C1 Fe1 C16 C17 -177.36(13) . . . . ?
C15 Fe1 C16 C17 -118.66(16) . . . . ?
C2 Fe1 C16 C17 145.99(11) . . . . ?
C19 Fe1 C16 C17 -80.64(12) . . . . ?
C5 Fe1 C16 C17 40.4(10) . . . . ?
C18 Fe1 C16 C17 -37.02(12) . . . . ?
C3 Fe1 C16 C17 102.52(12) . . . . ?
C4 Fe1 C16 C17 64.53(16) . . . . ?
C1 Fe1 C16 C15 -58.70(16) . . . . ?
C2 Fe1 C16 C15 -95.34(12) . . . . ?
C19 Fe1 C16 C15 38.02(10) . . . . ?
C5 Fe1 C16 C15 159.0(9) . . . . ?
C18 Fe1 C16 C15 81.65(12) . . . . ?
C3 Fe1 C16 C15 -138.82(11) . . . . ?
C17 Fe1 C16 C15 118.66(16) . . . . ?
C4 Fe1 C16 C15 -176.81(11) . . . . ?
C15 C16 C17 C18 -0.7(2) . . . . ?
Fe1 C16 C17 C18 58.69(14) . . . . ?
C15 C16 C17 Fe1 -59.40(12) . . . . ?
C1 Fe1 C17 C16 153.3(13) . . . . ?
C15 Fe1 C17 C16 38.29(11) . . . . ?
C2 Fe1 C17 C16 -56.74(17) . . . . ?
C19 Fe1 C17 C16 82.85(12) . . . . ?
C5 Fe1 C17 C16 -175.58(12) . . . . ?
C18 Fe1 C17 C16 120.09(16) . . . . ?
C3 Fe1 C17 C16 -94.02(12) . . . . ?
C4 Fe1 C17 C16 -137.45(11) . . . . ?
C1 Fe1 C17 C18 33.3(13) . . . . ?
C15 Fe1 C17 C18 -81.80(12) . . . . ?
C2 Fe1 C17 C18 -176.83(13) . . . . ?
C16 Fe1 C17 C18 -120.09(16) . . . . ?
C19 Fe1 C17 C18 -37.24(11) . . . . ?
C5 Fe1 C17 C18 64.33(16) . . . . ?
C3 Fe1 C17 C18 145.90(12) . . . . ?
C4 Fe1 C17 C18 102.47(12) . . . . ?
C16 C17 C18 C19 0.3(2) . . . . ?
Fe1 C17 C18 C19 58.61(13) . . . . ?
C16 C17 C18 Fe1 -58.26(13) . . . . ?
C1 Fe1 C18 C17 -177.15(12) . . . . ?
C15 Fe1 C18 C17 81.39(12) . . . . ?
C2 Fe1 C18 C17 135.8(16) . . . . ?
C16 Fe1 C18 C17 37.13(11) . . . . ?
C19 Fe1 C18 C17 120.05(16) . . . . ?
C5 Fe1 C18 C17 -137.92(12) . . . . ?
C3 Fe1 C18 C17 -57.44(17) . . . . ?
C4 Fe1 C18 C17 -94.32(12) . . . . ?
C1 Fe1 C18 C19 62.79(15) . . . . ?
C15 Fe1 C18 C19 -38.66(10) . . . . ?
C2 Fe1 C18 C19 15.8(17) . . . . ?
C16 Fe1 C18 C19 -82.92(11) . . . . ?
C5 Fe1 C18 C19 102.03(12) . . . . ?
C3 Fe1 C18 C19 -177.49(12) . . . . ?
C17 Fe1 C18 C19 -120.05(16) . . . . ?
C4 Fe1 C18 C19 145.62(11) . . . . ?
C17 C18 C19 C15 0.2(2) . . . . ?
Fe1 C18 C19 C15 59.35(12) . . . . ?
C17 C18 C19 Fe1 -59.20(13) . . . . ?
C16 C15 C19 C18 -0.59(19) . . . . ?
C14 C15 C19 C18 -169.38(17) . . . . ?
Fe1 C15 C19 C18 -60.25(12) . . . . ?
C16 C15 C19 Fe1 59.66(12) . . . . ?
C14 C15 C19 Fe1 -109.13(18) . . . . ?
C1 Fe1 C19 C18 -139.42(11) . . . . ?
C15 Fe1 C19 C18 118.25(15) . . . . ?
C2 Fe1 C19 C18 -178.88(12) . . . . ?
C16 Fe1 C19 C18 80.46(12) . . . . ?
C5 Fe1 C19 C18 -95.11(12) . . . . ?
C3 Fe1 C19 C18 150.9(14) . . . . ?
C17 Fe1 C19 C18 37.00(11) . . . . ?
C4 Fe1 C19 C18 -58.35(17) . . . . ?
C1 Fe1 C19 C15 102.34(11) . . . . ?
C2 Fe1 C19 C15 62.87(14) . . . . ?
C16 Fe1 C19 C15 -37.78(10) . . . . ?
C5 Fe1 C19 C15 146.64(10) . . . . ?
C18 Fe1 C19 C15 -118.25(15) . . . . ?
C3 Fe1 C19 C15 32.6(14) . . . . ?
C17 Fe1 C19 C15 -81.25(11) . . . . ?
C4 Fe1 C19 C15 -176.59(13) . . . . ?
